data_4313937
loop_
_publ_author_name
'Marlon K. Thompson'
'Alan J. Lough'
'Andrew J. P. White'
'David J. Williams'
'Ishenkumba A. Kahwa'

_publ_section_title
;
 Formation of Two Diverse Classes of Poly(amino-alkoxide) Chelates and
 Their Mononuclear and Polynuclear Lanthanide(III) Complexes
;
_journal_name_full 'Inorganic Chemistry'
_journal_page_first 4828
_journal_page_last 4841
_journal_paper_doi 10.1021/ic020154a
_journal_volume 42
_journal_year 2003
_chemical_formula_sum 'C20 H51 La2 N10 O25.5'
_chemical_formula_weight 1117.53
_chemical_name_systematic
;
   ?
;
_space_group_IT_number 33
_symmetry_cell_setting orthorhombic
_symmetry_space_group_name_Hall 'P 2c -2n'
_symmetry_space_group_name_H-M 'P n a 21'
_atom_sites_solution_hydrogens geom
_atom_sites_solution_primary direct
_atom_sites_solution_secondary difmap
_audit_creation_method SHELXL
_cell_angle_alpha 90.00
_cell_angle_beta 90.00
_cell_angle_gamma 90.00
_cell_formula_units_Z 4
_cell_length_a 23.647(3)
_cell_length_b 11.4698(14)
_cell_length_c 15.802(3)
_cell_measurement_reflns_used 30
_cell_measurement_temperature 173(2)
_cell_measurement_theta_max 24.98
_cell_measurement_theta_min 11.17
_cell_volume 4285.9(11)
_computing_cell_refinement 'Siemens XSCANS'
_computing_data_collection 'Siemens XSCANS'
_computing_data_reduction 'Siemens SHELXTL'
_computing_molecular_graphics 'Siemens SHELXTL'
_computing_publication_material 'Siemens SHELXTL'
_computing_structure_refinement 'SHELXL-93 (Sheldrick, 1993)'
_computing_structure_solution 'SHELXS-86 (Sheldrick, 1990)'
_diffrn_ambient_temperature 173(2)
_diffrn_measurement_device 'Siemens P4'
_diffrn_measurement_method '\w scans'
_diffrn_radiation_monochromator graphite
_diffrn_radiation_source 'fine-focus sealed tube'
_diffrn_radiation_type CuK\a
_diffrn_radiation_wavelength 1.54178
_diffrn_reflns_av_R_equivalents 0.0000
_diffrn_reflns_av_sigmaI/netI 0.0419
_diffrn_reflns_limit_h_max 27
_diffrn_reflns_limit_h_min 0
_diffrn_reflns_limit_k_max 0
_diffrn_reflns_limit_k_min -13
_diffrn_reflns_limit_l_max 18
_diffrn_reflns_limit_l_min 0
_diffrn_reflns_number 3425
_diffrn_reflns_theta_max 63.99
_diffrn_reflns_theta_min 3.74
_diffrn_standards_interval_count 97
_diffrn_standards_number 3
_exptl_absorpt_coefficient_mu 16.045
_exptl_absorpt_correction_T_max 0.5465
_exptl_absorpt_correction_T_min 0.0997
_exptl_absorpt_correction_type 'Lamina [0 0 1]'
_exptl_crystal_colour Clear
_exptl_crystal_density_diffrn 1.732
_exptl_crystal_description plates
_exptl_crystal_F_000 2236
_exptl_crystal_size_max 0.45
_exptl_crystal_size_mid 0.40
_exptl_crystal_size_min 0.07
_refine_diff_density_max 3.827
_refine_diff_density_min -2.800
_refine_diff_density_rms 0.252
_refine_ls_abs_structure_details 'Flack H D (1983), Acta Cryst. A39, 876-881'
_refine_ls_abs_structure_Flack 0.03(2)
_refine_ls_extinction_coef 0.00051(15)
_refine_ls_extinction_expression Fc^*^=kFc[1+0.001xFc^2^\l^3^/sin(2\q)]^-1/4^
_refine_ls_extinction_method SHELXL
_refine_ls_goodness_of_fit_all 1.039
_refine_ls_goodness_of_fit_obs 1.071
_refine_ls_matrix_type full
_refine_ls_number_parameters 497
_refine_ls_number_reflns 3269
_refine_ls_number_restraints 343
_refine_ls_restrained_S_all 1.058
_refine_ls_restrained_S_obs 1.030
_refine_ls_R_factor_all 0.1208
_refine_ls_R_factor_obs 0.1037
_refine_ls_shift/esd_max -0.001
_refine_ls_shift/esd_mean 0.000
_refine_ls_structure_factor_coef Fsqd
_refine_ls_weighting_details 'w=1/[\s^2^(Fo^2^)+(0.2383P)^2^+16.8863P] where P=(Fo^2^+2Fc^2^)/3'
_refine_ls_weighting_scheme calc
_refine_ls_wR_factor_all 0.3099
_refine_ls_wR_factor_obs 0.2728
_reflns_number_observed 2815
_reflns_number_total 3425
_reflns_observed_criterion >2sigma(I)
_cod_data_source_file ic020154a_4.cif
_cod_data_source_block KW0004
_cod_depositor_comments
;
The following automatic conversions were performed:

'_symmetry_cell_setting' value 'Orthorhombic' changed to
'orthorhombic' according to the built-in table from CIF Core
dictionary named 'cif_core.dic' version 2.4.1 from 2010-06-29.

Automatic conversion script
Id: cif_fix_values 1646 2011-03-28 12:23:43Z adriana 

The following automatic conversions were performed:

'_refine_ls_weighting_scheme' value 'calc
w=1/[\s^2^(Fo^2^)+(0.2383P)^2^+16.8863P] where P=(Fo^2^+2Fc^2^)/3'
was changed to 'calc'. New tag '_refine_ls_weighting_details' was
created. The value of the new tag was set to
'w=1/[\s^2^(Fo^2^)+(0.2383P)^2^+16.8863P] where P=(Fo^2^+2Fc^2^)/3'.

Automatic conversion script
Id: cif_fix_values 3143 2015-03-26 13:38:13Z robertas 
;
_cod_original_cell_volume 4285.8(11)
_cod_original_formula_sum 'C20 H51 N10 O25.50 La2'
_cod_database_code 4313937

loop_
_symmetry_equiv_pos_as_xyz
'x, y, z'
'-x, -y, z+1/2'
'x+1/2, -y+1/2, z'
'-x+1/2, y+1/2, z+1/2'

loop_
_atom_site_aniso_label
_atom_site_aniso_U_11
_atom_site_aniso_U_22
_atom_site_aniso_U_33
_atom_site_aniso_U_23
_atom_site_aniso_U_13
_atom_site_aniso_U_12
La 0.0796(9) 0.0622(8) 0.0482(8) 0.0096(12) -0.001(2) 0.0055(6)
N1 0.074(13) 0.033(9) 0.062(13) -0.010(9) 0.022(11) -0.029(10)
C2 0.077(19) 0.141(34) 0.071(22) -0.020(23) 0.021(18) -0.016(24)
C3 0.098(16) 0.088(17) 0.076(16) -0.007(14) 0.019(14) -0.038(15)
N4 0.071(14) 0.059(13) 0.050(14) 0.008(11) -0.004(11) -0.005(12)
C5 0.123(18) 0.122(18) 0.124(18) 0.000(5) 0.000(5) -0.003(5)
C6 0.078(13) 0.056(11) 0.089(18) -0.003(12) -0.018(12) -0.027(11)
N7 0.087(15) 0.055(12) 0.040(12) -0.014(10) 0.007(11) 0.013(12)
C8 0.138(21) 0.134(21) 0.134(22) -0.001(10) 0.002(10) -0.005(10)
C9 0.086(16) 0.088(16) 0.103(19) 0.011(15) 0.011(15) 0.019(14)
N10 0.084(13) 0.090(14) 0.052(12) -0.007(11) -0.015(11) 0.002(12)
C11 0.081(13) 0.079(14) 0.098(16) 0.008(16) 0.016(17) -0.008(12)
C12 0.146(37) 0.031(13) 0.134(38) 0.031(17) 0.034(31) 0.028(19)
C13 0.047(13) 0.082(19) 0.111(25) 0.058(19) -0.027(14) -0.055(14)
C14 0.091(17) 0.098(17) 0.100(19) 0.029(15) -0.005(15) 0.002(15)
O15 0.146(19) 0.120(17) 0.136(19) 0.013(15) -0.029(17) 0.013(16)
C16 0.117(16) 0.117(16) 0.117(16) 0.000(5) 0.000(5) -0.001(5)
C17 0.129(23) 0.120(22) 0.127(24) -0.006(18) -0.013(18) 0.002(18)
O18 0.120(14) 0.131(15) 0.139(15) -0.010(10) -0.013(10) 0.005(10)
C19 0.116(15) 0.115(15) 0.115(15) 0.000(5) 0.001(5) -0.001(5)
C20 0.131(25) 0.140(26) 0.137(26) 0.001(18) 0.012(19) 0.005(18)
O21 0.128(13) 0.113(12) 0.110(13) 0.010(9) 0.013(9) -0.007(9)
C22 0.091(17) 0.087(16) 0.099(19) -0.012(15) -0.021(15) 0.008(15)
C23 0.139(22) 0.136(21) 0.140(22) 0.010(10) -0.003(10) -0.008(10)
O24 0.143(14) 0.138(13) 0.141(14) 0.000(5) -0.002(5) -0.001(5)
O30 0.116(18) 0.085(14) 0.094(19) -0.012(14) -0.001(16) 0.011(16)
La' 0.0544(7) 0.0393(6) 0.0476(7) -0.0025(9) -0.0028(11) -0.0009(4)
N31 0.051(12) 0.046(11) 0.136(27) 0.017(15) -0.015(15) 0.003(10)
O32 0.035(8) 0.075(12) 0.119(22) 0.023(12) -0.009(8) -0.001(8)
O33 0.089(15) 0.050(11) 0.052(12) -0.003(9) -0.017(10) 0.020(12)
O34 0.096(19) 0.120(23) 0.154(33) 0.059(24) -0.019(21) -0.009(19)
N35 0.099(21) 0.058(14) 0.066(16) 0.032(13) 0.001(15) -0.049(16)
O36 0.060(9) 0.080(12) 0.054(11) 0.016(10) 0.012(9) -0.003(9)
O37 0.075(14) 0.110(18) 0.069(15) 0.032(14) -0.013(11) -0.046(14)
O38 0.152(23) 0.085(14) 0.068(14) 0.020(12) 0.002(16) -0.041(17)
N39 0.103(17) 0.078(15) 0.091(17) -0.007(14) 0.025(14) 0.006(14)
O40 0.120(20) 0.095(17) 0.054(13) 0.021(13) 0.015(13) -0.014(17)
O41 0.079(13) 0.034(8) 0.143(25) -0.017(12) -0.011(14) -0.009(8)
O42 0.389(79) 0.107(23) 0.107(27) -0.099(23) 0.064(37) -0.040(35)
N43 0.080(15) 0.034(9) 0.039(12) 0.004(8) 0.022(11) -0.010(10)
O44 0.065(10) 0.031(8) 0.088(14) -0.003(8) -0.017(10) -0.005(8)
O45 0.077(12) 0.060(10) 0.060(11) -0.011(9) -0.013(10) -0.018(10)
O46 0.113(20) 0.113(19) 0.143(25) -0.030(19) 0.036(19) -0.051(18)
N47 0.038(10) 0.081(17) 0.065(14) 0.008(13) -0.010(10) 0.003(12)
O48 0.054(9) 0.049(9) 0.071(13) 0.008(9) 0.006(9) 0.001(8)
O49 0.067(10) 0.038(8) 0.055(10) -0.011(8) -0.014(9) 0.008(8)
O50 0.105(18) 0.045(10) 0.127(22) -0.046(14) -0.029(17) 0.018(12)
N51 0.047(11) 0.063(13) 0.085(18) 0.000(13) -0.013(12) 0.004(10)
O52 0.069(10) 0.058(9) 0.073(15) 0.010(9) -0.015(9) 0.004(8)
O53 0.074(12) 0.060(11) 0.048(12) -0.015(9) -0.014(10) -0.014(11)
O54 0.113(23) 0.133(24) 0.156(33) 0.044(23) -0.077(24) -0.046(21)

loop_
_atom_site_label
_atom_site_type_symbol
_atom_site_fract_x
_atom_site_fract_y
_atom_site_fract_z
_atom_site_U_iso_or_equiv
_atom_site_thermal_displace_type
_atom_site_occupancy
_atom_site_calc_flag
_atom_site_refinement_flags
_atom_site_disorder_group
La La 0.15859(6) 0.16746(12) 0.5078(2) 0.0634(5) Uani 1 d . .
N1 N 0.2299(8) 0.0910(13) 0.3872(12) 0.056(6) Uani 1 d D .
C2 C 0.1987(10) 0.0307(26) 0.3208(15) 0.096(12) Uani 1 d D .
H2A H 0.1836(10) 0.0904(26) 0.2816(15) 0.116 Uiso 1 calc R .
H2B H 0.2261(10) -0.0170(26) 0.2883(15) 0.116 Uiso 1 calc R .
C3 C 0.1523(10) -0.0445(23) 0.3454(20) 0.087(10) Uani 1 d DU .
H3A H 0.1682(10) -0.1174(23) 0.3692(20) 0.105 Uiso 1 calc R .
H3B H 0.1306(10) -0.0655(23) 0.2941(20) 0.105 Uiso 1 calc R .
N4 N 0.1125(9) 0.0072(18) 0.4089(12) 0.060(6) Uani 1 d D .
C5 C 0.0863(14) -0.0881(29) 0.4576(15) 0.123(17) Uani 1 d DU .
H5A H 0.0471(14) -0.0643(29) 0.4713(15) 0.147 Uiso 1 calc R .
H5B H 0.0837(14) -0.1568(29) 0.4199(15) 0.147 Uiso 1 calc R .
C6 C 0.1129(12) -0.1256(18) 0.5356(12) 0.074(8) Uani 1 d DU .
H6A H 0.1457(12) -0.1754(18) 0.5212(12) 0.089 Uiso 1 calc R .
H6B H 0.0856(12) -0.1745(18) 0.5672(12) 0.089 Uiso 1 calc R .
N7 N 0.1327(9) -0.0303(18) 0.5928(12) 0.061(6) Uani 1 d D .
C8 C 0.1810(9) -0.0755(32) 0.6428(18) 0.136(20) Uani 1 d DU .
H8A H 0.1820(9) -0.0333(32) 0.6974(18) 0.163 Uiso 1 calc R .
H8B H 0.1738(9) -0.1587(32) 0.6554(18) 0.163 Uiso 1 calc R .
C9 C 0.2363(9) -0.0659(22) 0.6035(22) 0.092(10) Uani 1 d DU .
H9A H 0.2386(9) -0.1222(22) 0.5562(22) 0.111 Uiso 1 calc R .
H9B H 0.2655(9) -0.0877(22) 0.6456(22) 0.111 Uiso 1 calc R .
N10 N 0.2494(10) 0.0555(19) 0.5701(12) 0.075(7) Uani 1 d DU .
C11 C 0.2942(10) 0.0400(25) 0.5053(13) 0.086(8) Uani 1 d DU .
H11A H 0.3163(10) 0.1131(25) 0.5017(13) 0.104 Uiso 1 calc R .
H11B H 0.3202(10) -0.0222(25) 0.5248(13) 0.104 Uiso 1 calc R .
C12 C 0.2745(14) 0.0103(18) 0.4210(13) 0.104(15) Uani 1 d D .
H12A H 0.2591(14) -0.0700(18) 0.4220(13) 0.124 Uiso 1 calc R .
H12B H 0.3072(14) 0.0108(18) 0.3818(13) 0.124 Uiso 1 calc R .
C13 C 0.2590(8) 0.1970(18) 0.3549(20) 0.080(11) Uani 1 d D .
H13A H 0.2856(8) 0.2251(18) 0.3987(20) 0.096 Uiso 1 calc R .
H13B H 0.2815(8) 0.1753(18) 0.3045(20) 0.096 Uiso 1 calc R .
C14 C 0.2214(14) 0.2921(25) 0.3320(25) 0.096(11) Uani 1 d DU .
H14A H 0.2427(14) 0.3663(25) 0.3293(25) 0.116 Uiso 1 calc R .
H14B H 0.2043(14) 0.2774(25) 0.2758(25) 0.116 Uiso 1 calc R .
O15 O 0.1790(15) 0.2994(32) 0.3938(24) 0.134(12) Uani 1 d DU .
C16 C 0.0683(15) 0.0692(31) 0.3582(19) 0.117(15) Uani 1 d DU .
H16A H 0.0874(15) 0.1105(31) 0.3113(19) 0.141 Uiso 1 calc R .
H16B H 0.0433(15) 0.0096(31) 0.3324(19) 0.141 Uiso 1 calc R .
C17 C 0.0329(15) 0.1521(37) 0.4020(30) 0.125(17) Uani 1 d DU .
H17A H 0.0178(15) 0.2100(37) 0.3614(30) 0.150 Uiso 1 calc R .
H17B H 0.0006(15) 0.1115(37) 0.4287(30) 0.150 Uiso 1 calc R .
O18 O 0.0652(16) 0.2083(33) 0.4638(24) 0.130(12) Uani 1 d DU .
C19 C 0.0847(13) -0.0015(27) 0.6491(23) 0.115(15) Uani 1 d DU .
H19A H 0.0497(13) -0.0046(27) 0.6149(23) 0.138 Uiso 1 calc R .
H19B H 0.0819(13) -0.0638(27) 0.6923(23) 0.138 Uiso 1 calc R .
C20 C 0.0856(24) 0.1091(25) 0.6928(26) 0.136(20) Uani 1 d DU .
H20A H 0.0465(24) 0.1340(25) 0.7060(26) 0.163 Uiso 1 calc R .
H20B H 0.1066(24) 0.1013(25) 0.7467(26) 0.163 Uiso 1 calc R .
O21 O 0.1118(16) 0.1922(26) 0.6414(23) 0.117(10) Uani 1 d DU .
C22 C 0.2708(15) 0.1233(22) 0.6421(17) 0.092(11) Uani 1 d DU .
H22A H 0.2487(15) 0.1010(22) 0.6928(17) 0.111 Uiso 1 calc R .
H22B H 0.3104(15) 0.0993(22) 0.6524(17) 0.111 Uiso 1 calc R .
C23 C 0.2697(23) 0.2494(22) 0.6354(31) 0.138(20) Uani 1 d DU .
H23A H 0.2609(23) 0.2844(22) 0.6912(31) 0.166 Uiso 1 calc R .
H23B H 0.3070(23) 0.2787(22) 0.6166(31) 0.166 Uiso 1 calc R .
O24 O 0.2279(17) 0.2799(29) 0.5764(26) 0.141(13) Uani 1 d DU .
O30 O 0.1263(14) 0.3755(24) 0.5438(20) 0.098(8) Uani 1 d . .
La' La 0.14154(5) 0.09872(9) 0.0073(2) 0.0471(5) Uani 1 d . .
N31 N 0.0512(10) 0.2426(21) -0.0870(23) 0.078(8) Uani 1 d . .
O32 O 0.0425(8) 0.1889(20) -0.0182(16) 0.076(7) Uani 1 d . .
O33 O 0.1055(10) 0.2403(17) -0.1099(14) 0.063(6) Uani 1 d . .
O34 O 0.0162(14) 0.2940(29) -0.1259(26) 0.123(12) Uani 1 d . .
N35 N 0.0886(15) -0.0796(23) 0.1331(18) 0.074(8) Uani 1 d . .
O36 O 0.0608(8) -0.0327(19) 0.0685(13) 0.065(5) Uani 1 d . .
O37 O 0.1398(10) -0.0461(25) 0.1354(16) 0.084(8) Uani 1 d . .
O38 O 0.0680(16) -0.1464(23) 0.1767(16) 0.101(9) Uani 1 d U .
N39 N 0.1155(17) 0.2974(30) 0.1340(25) 0.091(10) Uani 1 d U .
O40 O 0.1035(14) 0.1907(25) 0.1561(16) 0.090(8) Uani 1 d . .
O41 O 0.1365(10) 0.3037(16) 0.0587(21) 0.085(8) Uani 1 d . .
O42 O 0.1211(28) 0.3609(30) 0.1892(23) 0.201(27) Uani 1 d . .
N43 N 0.2350(11) 0.1771(18) -0.1179(15) 0.051(6) Uani 1 d . .
O44 O 0.2246(8) 0.2299(13) -0.0517(14) 0.061(5) Uani 1 d . .
O45 O 0.2028(10) 0.0860(16) -0.1317(14) 0.065(5) Uani 1 d . .
O46 O 0.2734(15) 0.2084(29) -0.1585(26) 0.123(11) Uani 1 d U .
N47 N 0.1178(9) -0.1165(25) -0.1076(18) 0.061(6) Uani 1 d . .
O48 O 0.1514(8) -0.1209(16) -0.0445(14) 0.058(4) Uani 1 d . .
O49 O 0.0909(8) -0.0143(15) -0.1117(12) 0.053(4) Uani 1 d . .
O50 O 0.1088(12) -0.1919(18) -0.1513(20) 0.092(9) Uani 1 d . .
N51 N 0.2604(9) 0.0764(22) 0.0962(19) 0.065(6) Uani 1 d . .
O52 O 0.2425(8) 0.0096(16) 0.0372(13) 0.067(5) Uani 1 d . .
O53 O 0.2263(10) 0.1484(18) 0.1180(14) 0.061(5) Uani 1 d . .
O54 O 0.3020(15) 0.0741(31) 0.1242(26) 0.134(15) Uani 1 d . .
O60 O 0.0669(62) 0.5669(115) -0.0559(98) 0.192(46) Uiso 0.50 d P .
O60' O 0.0985(64) 0.6437(125) -0.0974(97) 0.220(57) Uiso 0.50 d P .
C61 C 0.0547(61) 0.6173(120) -0.0038(117) 0.277(65) Uiso 1 d . .
C62 C 0.0057(23) 0.7054(50) 0.0586(44) 0.070(13) Uiso 0.60 d P .
C62' C 0.0029(28) 0.6930(62) 0.0984(55) 0.054(14) Uiso 0.40 d P .
O70 O 0.0859(30) 0.4200(51) 0.3429(45) 0.199(24) Uiso 1 d . .
C71 C 0.1145(50) 0.5250(86) 0.3865(75) 0.203(37) Uiso 1 d . .
C72 C 0.0863(32) 0.6144(59) 0.2890(47) 0.143(21) Uiso 1 d . .
O80 O 0.1463(20) 0.3512(47) -0.2439(35) 0.081(13) Uiso 0.50 d P .

loop_
_atom_type_symbol
_atom_type_description
_atom_type_scat_dispersion_real
_atom_type_scat_dispersion_imag
_atom_type_scat_source
C C 0.0181 0.0091 'International Tables Vol C Tables 4.2.6.8 and 6.1.1.4'
H H 0.0000 0.0000 'International Tables Vol C Tables 4.2.6.8 and 6.1.1.4'
N N 0.0311 0.0180 'International Tables Vol C Tables 4.2.6.8 and 6.1.1.4'
O O 0.0492 0.0322 'International Tables Vol C Tables 4.2.6.8 and 6.1.1.4'
La La -1.4094 9.0376 'International Tables Vol C Tables 4.2.6.8 and 6.1.1.4'

loop_
_geom_angle_atom_site_label_1
_geom_angle_atom_site_label_2
_geom_angle_atom_site_label_3
_geom_angle
_geom_angle_site_symmetry_1
_geom_angle_site_symmetry_3
_geom_angle_publ_flag
O24 La O18 132.8(12) . . ?
O24 La O21 81.4(14) . . ?
O18 La O21 78.7(13) . . ?
O24 La O15 82.0(13) . . ?
O18 La O15 80.9(13) . . ?
O21 La O15 132.7(11) . . ?
O24 La O30 66.2(11) . . ?
O18 La O30 66.6(11) . . ?
O21 La O30 63.8(10) . . ?
O15 La O30 68.9(11) . . ?
O24 La N4 160.1(11) . . ?
O18 La N4 65.1(9) . . ?
O21 La N4 114.3(9) . . ?
O15 La N4 94.4(11) . . ?
O30 La N4 130.8(8) . . ?
O24 La N10 62.4(9) . . ?
O18 La N10 161.7(11) . . ?
O21 La N10 95.9(10) . . ?
O15 La N10 114.5(9) . . ?
O30 La N10 126.9(8) . . ?
N4 La N10 102.3(6) . . ?
O24 La N1 93.9(12) . . ?
O18 La N1 116.2(10) . . ?
O21 La N1 161.8(9) . . ?
O15 La N1 63.1(8) . . ?
O30 La N1 130.2(8) . . ?
N4 La N1 67.3(5) . . ?
N10 La N1 66.6(6) . . ?
O24 La N7 112.9(9) . . ?
O18 La N7 95.8(11) . . ?
O21 La N7 63.8(8) . . ?
O15 La N7 161.0(10) . . ?
O30 La N7 127.0(8) . . ?
N4 La N7 67.5(5) . . ?
N10 La N7 66.3(6) . . ?
N1 La N7 102.7(5) . . ?
C2 N1 C13 112.0(15) . . ?
C2 N1 C12 108.5(15) . . ?
C13 N1 C12 107.6(14) . . ?
C2 N1 La 110.3(13) . . ?
C13 N1 La 105.5(15) . . ?
C12 N1 La 112.9(13) . . ?
C3 C2 N1 118.2(17) . . ?
C2 C3 N4 114.9(16) . . ?
C5 N4 C16 109.8(17) . . ?
C5 N4 C3 108.7(16) . . ?
C16 N4 C3 105.6(16) . . ?
C5 N4 La 112.3(14) . . ?
C16 N4 La 105.9(17) . . ?
C3 N4 La 114.2(13) . . ?
C6 C5 N4 118.8(18) . . ?
C5 C6 N7 115.7(16) . . ?
C19 N7 C8 110.4(17) . . ?
C19 N7 C6 106.6(16) . . ?
C8 N7 C6 108.0(16) . . ?
C19 N7 La 106.5(16) . . ?
C8 N7 La 112.6(15) . . ?
C6 N7 La 112.6(12) . . ?
C9 C8 N7 116.1(18) . . ?
C8 C9 N10 113.6(17) . . ?
C22 N10 C11 110.6(18) . . ?
C22 N10 C9 106.6(16) . . ?
C11 N10 C9 106.0(16) . . ?
C22 N10 La 107.8(16) . . ?
C11 N10 La 112.0(14) . . ?
C9 N10 La 113.7(15) . . ?
C12 C11 N10 115.6(17) . . ?
C11 C12 N1 114.0(15) . . ?
C14 C13 N1 114.6(15) . . ?
O15 C14 C13 108.0(19) . . ?
C14 O15 La 129.0(19) . . ?
C17 C16 N4 117.4(20) . . ?
O18 C17 C16 108.8(21) . . ?
C17 O18 La 128.7(21) . . ?
C20 C19 N7 118.2(20) . . ?
O21 C20 C19 109.1(21) . . ?
C20 O21 La 129.4(20) . . ?
C23 C22 N10 117.8(18) . . ?
O24 C23 C22 108.1(20) . . ?
C23 O24 La 131.4(22) . . ?
O41 La' O49 133.6(7) . . ?
O41 La' O32 68.3(7) . . ?
O49 La' O32 70.6(7) . . ?
O41 La' O33 68.1(8) . . ?
O49 La' O33 69.1(6) . . ?
O32 La' O33 49.1(8) . . ?
O41 La' O36 112.9(8) . . ?
O49 La' O36 69.0(7) . . ?
O32 La' O36 68.2(7) . . ?
O33 La' O36 112.5(7) . . ?
O41 La' O37 110.3(10) . . ?
O49 La' O37 103.8(7) . . ?
O32 La' O37 111.1(8) . . ?
O33 La' O37 159.9(8) . . ?
O36 La' O37 48.6(7) . . ?
O41 La' O45 110.5(8) . . ?
O49 La' O45 67.6(6) . . ?
O32 La' O45 112.9(7) . . ?
O33 La' O45 67.8(7) . . ?
O36 La' O45 132.6(6) . . ?
O37 La' O45 128.1(8) . . ?
O41 La' O52 110.5(7) . . ?
O49 La' O52 110.8(6) . . ?
O32 La' O52 178.5(7) . . ?
O33 La' O52 131.6(7) . . ?
O36 La' O52 111.8(6) . . ?
O37 La' O52 68.3(7) . . ?
O45 La' O52 68.3(7) . . ?
O41 La' O44 67.2(7) . . ?
O49 La' O44 111.9(7) . . ?
O32 La' O44 112.9(6) . . ?
O33 La' O44 68.8(7) . . ?
O36 La' O44 178.7(6) . . ?
O37 La' O44 130.2(6) . . ?
O45 La' O44 47.9(6) . . ?
O52 La' O44 67.1(6) . . ?
O41 La' O48 177.5(7) . . ?
O49 La' O48 48.7(6) . . ?
O32 La' O48 114.2(7) . . ?
O33 La' O48 113.6(7) . . ?
O36 La' O48 68.4(6) . . ?
O37 La' O48 68.8(8) . . ?
O45 La' O48 69.1(6) . . ?
O52 La' O48 67.0(6) . . ?
O44 La' O48 111.4(6) . . ?
O41 La' O53 68.2(7) . . ?
O49 La' O53 156.4(6) . . ?
O32 La' O53 133.0(7) . . ?
O33 La' O53 124.6(7) . . ?
O36 La' O53 114.9(7) . . ?
O37 La' O53 69.4(7) . . ?
O45 La' O53 98.2(7) . . ?
O52 La' O53 45.6(6) . . ?
O44 La' O53 63.9(6) . . ?
O48 La' O53 109.4(6) . . ?
O41 La' O40 48.6(9) . . ?
O49 La' O40 132.0(8) . . ?
O32 La' O40 71.5(9) . . ?
O33 La' O40 105.3(8) . . ?
O36 La' O40 70.4(8) . . ?
O37 La' O40 64.8(9) . . ?
O45 La' O40 157.0(7) . . ?
O52 La' O40 107.1(8) . . ?
O44 La' O40 109.2(7) . . ?
O48 La' O40 131.3(7) . . ?
O53 La' O40 66.9(9) . . ?
O34 N31 O32 125.0(31) . . ?
O34 N31 O33 122.7(34) . . ?
O32 N31 O33 112.2(23) . . ?
N31 O32 La' 100.5(15) . . ?
N31 O33 La' 97.8(18) . . ?
O38 N35 O37 126.3(34) . . ?
O38 N35 O36 121.7(32) . . ?
O37 N35 O36 111.8(20) . . ?
N35 O36 La' 98.9(15) . . ?
N35 O37 La' 100.6(17) . . ?
O42 N39 O41 128.5(41) . . ?
O42 N39 O40 114.8(40) . . ?
O41 N39 O40 112.5(30) . . ?
N39 O40 La' 93.5(20) . . ?
N39 O41 La' 105.4(20) . . ?
O46 N43 O44 118.0(26) . . ?
O46 N43 O45 127.3(27) . . ?
O44 N43 O45 114.6(22) . . ?
N43 O44 La' 99.7(14) . . ?
N43 O45 La' 97.9(14) . . ?
O50 N47 O48 124.4(28) . . ?
O50 N47 O49 123.7(24) . . ?
O48 N47 O49 111.6(25) . . ?
N47 O48 La' 98.5(17) . . ?
N47 O49 La' 100.7(14) . . ?
O54 N51 O53 120.7(37) . . ?
O54 N51 O52 125.9(36) . . ?
O53 N51 O52 113.4(21) . . ?
N51 O52 La' 101.4(14) . . ?
N51 O53 La' 99.6(16) . . ?
C61 O60 O60' 100.2(100) . . ?
O60 O60' C61 34.2(82) . . ?
O60 C61 C62 154.9(100) . . ?
O60 C61 O60' 45.5(100) . . ?
C62 C61 O60' 134.7(100) . . ?
C62' C62 C61 117.9(100) . . ?
O70 C71 C72 84.7(63) . . ?

loop_
_geom_bond_atom_site_label_1
_geom_bond_atom_site_label_2
_geom_bond_distance
_geom_bond_site_symmetry_2
_geom_bond_publ_flag
La O24 2.35(4) . ?
La O18 2.36(4) . ?
La O21 2.40(3) . ?
La O15 2.40(4) . ?
La O30 2.57(3) . ?
La N4 2.65(2) . ?
La N10 2.69(3) . ?
La N1 2.69(2) . ?
La N7 2.71(2) . ?
N1 C2 1.46(2) . ?
N1 C13 1.49(2) . ?
N1 C12 1.50(2) . ?
C2 C3 1.449(10) . ?
C3 N4 1.50(2) . ?
N4 C5 1.47(2) . ?
N4 C16 1.50(2) . ?
C5 C6 1.449(10) . ?
C6 N7 1.49(2) . ?
N7 C19 1.48(2) . ?
N7 C8 1.48(2) . ?
C8 C9 1.452(10) . ?
C9 N10 1.52(2) . ?
N10 C22 1.47(2) . ?
N10 C11 1.48(2) . ?
C11 C12 1.452(10) . ?
C13 C14 1.453(10) . ?
C14 O15 1.402(10) . ?
C16 C17 1.443(10) . ?
C17 O18 1.397(10) . ?
C19 C20 1.445(10) . ?
C20 O21 1.397(10) . ?
C22 C23 1.450(10) . ?
C23 O24 1.402(10) . ?
La' O41 2.49(2) . ?
La' O49 2.58(2) . ?
La' O32 2.59(2) . ?
La' O33 2.61(2) . ?
La' O36 2.62(2) . ?
La' O37 2.62(2) . ?
La' O45 2.64(2) . ?
La' O52 2.64(2) . ?
La' O44 2.64(2) . ?
La' O48 2.66(2) . ?
La' O53 2.72(2) . ?
La' O40 2.73(3) . ?
N31 O34 1.19(4) . ?
N31 O32 1.27(4) . ?
N31 O33 1.33(4) . ?
N35 O38 1.14(3) . ?
N35 O37 1.27(4) . ?
N35 O36 1.33(4) . ?
N39 O42 1.14(5) . ?
N39 O41 1.29(5) . ?
N39 O40 1.30(4) . ?
N43 O46 1.17(4) . ?
N43 O44 1.23(3) . ?
N43 O45 1.31(3) . ?
N47 O50 1.13(3) . ?
N47 O48 1.28(3) . ?
N47 O49 1.34(3) . ?
N51 O54 1.08(4) . ?
N51 O53 1.20(3) . ?
N51 O52 1.28(3) . ?
O60 C61 1.05(19) . ?
O60 O60' 1.33(17) . ?
O60' C61 1.83(22) . ?
C61 C62 1.83(16) . ?
C62 C62' 0.65(8) . ?
O70 C71 1.54(11) . ?
C71 C72 1.97(13) . ?
